data_7127111
loop_
_publ_author_name
'Borah, Aditya'
'Dey, Sourav'
'Gupta, Sandeep K.'
'Walawalkar, Mrinalini G.'
'Rajaraman, Gopalan'
'Murugavel, Ramaswamy'

_publ_section_title
;
 Enhancing the barrier height for Yb(III) single-ion magnets by modulating
 axial ligand fields.
;
_journal_issue 79
_journal_name_full 'Chemical communications (Cambridge, England)'
_journal_page_first 11879
_journal_page_last 11882
_journal_paper_doi 10.1039/d0cc01370f
_journal_volume 56
_journal_year 2020
_chemical_formula_moiety 'C72 H60 Br0.47 Cl0.62 I0.91 O4 P4 Yb, C2 H6 O, 3(I)'
_chemical_formula_sum 'C74 H66 Br0.47 Cl0.62 I3.91 O5 P4 Yb'
_chemical_formula_weight 1884.24
_space_group_crystal_system triclinic
_space_group_IT_number 2
_space_group_name_Hall '-P 1'
_space_group_name_H-M_alt 'P -1'
_atom_sites_solution_hydrogens geom
_audit_creation_method SHELXL-2014/7
_audit_update_record
;
2020-08-08 deposited with the CCDC.	2020-08-24 downloaded from the CCDC.
;
_cell_angle_alpha 89.738(2)
_cell_angle_beta 84.044(2)
_cell_angle_gamma 80.5880(10)
_cell_formula_units_Z 2
_cell_length_a 13.9941(2)
_cell_length_b 15.4903(3)
_cell_length_c 17.7810(4)
_cell_measurement_reflns_used 27283
_cell_measurement_temperature 123(2)
_cell_measurement_theta_max 24.1170
_cell_measurement_theta_min 2.1730
_cell_volume 3781.72(13)
_computing_cell_refinement 'CrysAlisPro 1.171.39.32a (Rigaku OD, 2017)'
_computing_data_collection 'CrysAlisPro 1.171.39.32a (Rigaku OD, 2017)'
_computing_data_reduction 'CrysAlisPro 1.171.39.32a (Rigaku OD, 2017)'
_computing_molecular_graphics 'OLEX2 (Dolomanov et al., 2009)'
_computing_publication_material 'DIAMOND (Crystal Impact GbR, 2005)'
_computing_structure_refinement 'SHELXL-2014/7 (Sheldrick, 2014)'
_computing_structure_solution 'ShelXT (Sheldrick, 2015)'
_diffrn_ambient_temperature 123(2)
_diffrn_measured_fraction_theta_full 0.999
_diffrn_measured_fraction_theta_max 0.999
_diffrn_measurement_device_type 'XtaLAB AFC12 (RCD3): Kappa single'
_diffrn_measurement_method '\w scans'
_diffrn_radiation_type MoK\a
_diffrn_radiation_wavelength 0.71073
_diffrn_reflns_av_R_equivalents 0.0949
_diffrn_reflns_av_unetI/netI 0.0520
_diffrn_reflns_Laue_measured_fraction_full 0.999
_diffrn_reflns_Laue_measured_fraction_max 0.999
_diffrn_reflns_limit_h_max 17
_diffrn_reflns_limit_h_min -17
_diffrn_reflns_limit_k_max 19
_diffrn_reflns_limit_k_min -19
_diffrn_reflns_limit_l_max 21
_diffrn_reflns_limit_l_min -21
_diffrn_reflns_number 121805
_diffrn_reflns_point_group_measured_fraction_full 0.999
_diffrn_reflns_point_group_measured_fraction_max 0.999
_diffrn_reflns_theta_full 25.242
_diffrn_reflns_theta_max 26.000
_diffrn_reflns_theta_min 2.519
_diffrn_source 'four-circle diffractometer'
_exptl_absorpt_coefficient_mu 3.231
_exptl_absorpt_correction_T_max 1.00000
_exptl_absorpt_correction_T_min 0.71234
_exptl_absorpt_correction_type multi-scan
_exptl_absorpt_process_details
;
CrysAlisPro 1.171.39.32a (Rigaku Oxford Diffraction, 2017)
Empirical absorption correction using spherical harmonics,
 implemented in SCALE3 ABSPACK scaling algorithm.
;
_exptl_crystal_colour yellow
_exptl_crystal_density_diffrn 1.655
_exptl_crystal_description block
_exptl_crystal_F_000 1822
_exptl_crystal_size_max 0.120
_exptl_crystal_size_mid 0.075
_exptl_crystal_size_min 0.070
_refine_diff_density_max 1.219
_refine_diff_density_min -0.493
_refine_diff_density_rms 0.097
_refine_ls_extinction_method none
_refine_ls_goodness_of_fit_ref 1.078
_refine_ls_hydrogen_treatment constr
_refine_ls_matrix_type full
_refine_ls_number_parameters 852
_refine_ls_number_reflns 14849
_refine_ls_number_restraints 211
_refine_ls_restrained_S_all 1.080
_refine_ls_R_factor_all 0.0833
_refine_ls_R_factor_gt 0.0606
_refine_ls_shift/su_max 0.001
_refine_ls_shift/su_mean 0.000
_refine_ls_structure_factor_coef Fsqd
_refine_ls_weighting_details 'w=1/[\s^2^(Fo^2^)+(0.0540P)^2^+4.8694P] where P=(Fo^2^+2Fc^2^)/3'
_refine_ls_weighting_scheme calc
_refine_ls_wR_factor_gt 0.1284
_refine_ls_wR_factor_ref 0.1404
_reflns_Friedel_coverage 0.000
_reflns_number_gt 11579
_reflns_number_total 14849
_reflns_threshold_expression 'I > 2\s(I)'
_cod_data_source_file d0cc01370f2.cif
_cod_data_source_block Yb_3
_cod_depositor_comments 'Adding full bibliography for 7127109--7127111.cif.'
_cod_database_code 7127111
_shelx_shelxl_version_number 2014/7
_shelx_space_group_comment
;
The symmetry employed for this shelxl refinement is uniquely defined
by the following loop, which should always be used as a source of
symmetry information in preference to the above space-group names.
They are only intended as comments.
;
_shelx_estimated_absorpt_t_min 0.698
_shelx_estimated_absorpt_t_max 0.805

loop_
_space_group_symop_operation_xyz
'x, y, z'
'-x, -y, -z'

loop_
_atom_site_label
_atom_site_type_symbol
_atom_site_fract_x
_atom_site_fract_y
_atom_site_fract_z
_atom_site_U_iso_or_equiv
_atom_site_adp_type
_atom_site_occupancy
_atom_site_site_symmetry_order
_atom_site_calc_flag
_atom_site_refinement_flags_posn
_atom_site_refinement_flags_adp
_atom_site_refinement_flags_occupancy
_atom_site_disorder_assembly
_atom_site_disorder_group
Yb1 Yb 0.44560(2) 0.78204(2) 0.23930(2) 0.04882(11) Uani 1 1 d . . . . .
Br1 Br 0.4596(7) 0.7771(7) 0.0755(5) 0.103(4) Uani 0.469(8) 1 d . . P . .
I1 I 0.4561(3) 0.7827(3) 0.0714(2) 0.0597(7) Uani 0.531(8) 1 d . . P . .
Cl1 Cl 0.4308(15) 0.7820(13) 0.3861(7) 0.075(3) Uani 0.622(3) 1 d . . P . .
I2 I 0.4323(6) 0.7728(6) 0.4069(3) 0.0726(11) Uani 0.378(3) 1 d . . P . .
P1 P 0.64961(12) 0.60095(11) 0.21167(11) 0.0602(4) Uani 1 1 d . . . . .
P2 P 0.27616(13) 0.62575(11) 0.26776(11) 0.0600(4) Uani 1 1 d . . . . .
P3 P 0.24617(11) 0.96860(10) 0.23322(10) 0.0538(4) Uani 1 1 d . . . . .
P4 P 0.61399(12) 0.93767(11) 0.25716(10) 0.0581(4) Uani 1 1 d . . . . .
O1 O 0.5630(3) 0.6711(3) 0.2321(2) 0.0632(11) Uani 1 1 d . . . . .
O2 O 0.3390(3) 0.6930(3) 0.2427(2) 0.0595(11) Uani 1 1 d . . . . .
O3 O 0.3209(3) 0.8889(2) 0.2394(2) 0.0566(10) Uani 1 1 d . . . . .
O4 O 0.5449(3) 0.8767(3) 0.2411(2) 0.0613(11) Uani 1 1 d . . . . .
C4AA C 0.8017(6) 0.6554(5) 0.0145(3) 0.142(4) Uani 1 1 d G U . . .
H4AA H 0.8041 0.6421 -0.0378 0.170 Uiso 1 1 calc R U . . .
C5AA C 0.7392(5) 0.6188(4) 0.0666(3) 0.114(3) Uani 1 1 d G U . . .
H5AA H 0.6990 0.5806 0.0499 0.136 Uiso 1 1 calc R U . . .
C2AA C 0.7357(4) 0.6383(3) 0.1432(3) 0.0700(18) Uani 1 1 d G U . . .
C0AA C 0.7946(5) 0.6943(5) 0.1676(3) 0.131(4) Uani 1 1 d G U . . .
H0AA H 0.7922 0.7076 0.2200 0.157 Uiso 1 1 calc R U . . .
C1AA C 0.8571(5) 0.7308(5) 0.1155(5) 0.178(6) Uani 1 1 d G U . . .
H1AA H 0.8973 0.7691 0.1322 0.214 Uiso 1 1 calc R U . . .
C3AA C 0.8606(5) 0.7114(5) 0.0389(4) 0.138(4) Uani 1 1 d G U . . .
H3AA H 0.9032 0.7363 0.0033 0.166 Uiso 1 1 calc R U . . .
C7 C 0.6138(5) 0.5080(4) 0.1712(4) 0.0712(18) Uani 1 1 d . U . . .
C8 C 0.5372(7) 0.5192(6) 0.1279(5) 0.096(2) Uani 1 1 d . U . . .
H8 H 0.5018 0.5761 0.1219 0.115 Uiso 1 1 calc R U . . .
C9 C 0.5108(10) 0.4478(9) 0.0927(6) 0.132(4) Uani 1 1 d . U . . .
H9 H 0.4557 0.4558 0.0648 0.158 Uiso 1 1 calc R U . . .
C10 C 0.5636(11) 0.3669(9) 0.0982(8) 0.155(5) Uani 1 1 d . U . . .
H10 H 0.5487 0.3186 0.0717 0.186 Uiso 1 1 calc R U . . .
C1 C 0.6383(10) 0.3560(7) 0.1422(9) 0.157(5) Uani 1 1 d . U . . .
H1 H 0.6729 0.2988 0.1485 0.188 Uiso 1 1 calc R U . . .
C12 C 0.6648(7) 0.4251(5) 0.1777(6) 0.115(3) Uani 1 1 d . U . . .
H12 H 0.7186 0.4158 0.2070 0.138 Uiso 1 1 calc R U . . .
C13 C 0.7082(6) 0.5690(4) 0.2953(5) 0.077(2) Uani 1 1 d . U . . .
C14 C 0.6539(7) 0.5902(5) 0.3648(5) 0.093(2) Uani 1 1 d . U . . .
H14 H 0.5881 0.6187 0.3677 0.112 Uiso 1 1 calc R U . . .
C15 C 0.6991(10) 0.5683(6) 0.4296(6) 0.131(4) Uani 1 1 d . U . . .
H15 H 0.6638 0.5826 0.4777 0.157 Uiso 1 1 calc R U . . .
C16 C 0.7916(13) 0.5274(8) 0.4255(8) 0.173(6) Uani 1 1 d . U . . .
H16 H 0.8195 0.5105 0.4709 0.208 Uiso 1 1 calc R U . . .
C17 C 0.8462(11) 0.5095(8) 0.3582(9) 0.171(6) Uani 1 1 d . U . . .
H17 H 0.9125 0.4830 0.3570 0.205 Uiso 1 1 calc R U . . .
C18 C 0.8054(8) 0.5297(7) 0.2909(7) 0.129(4) Uani 1 1 d . U . . .
H18 H 0.8428 0.5171 0.2434 0.154 Uiso 1 1 calc R U . . .
C19 C 0.2107(5) 0.6004(4) 0.1909(4) 0.0694(18) Uani 1 1 d . U . . .
C20 C 0.1290(7) 0.5614(7) 0.2005(6) 0.122(4) Uani 1 1 d . U . . .
H20 H 0.1031 0.5474 0.2497 0.147 Uiso 1 1 calc R U . . .
C21 C 0.0843(8) 0.5425(8) 0.1375(7) 0.136(4) Uani 1 1 d . U . . .
H21 H 0.0299 0.5127 0.1440 0.163 Uiso 1 1 calc R U . . .
C22 C 0.1165(8) 0.5654(7) 0.0682(6) 0.119(3) Uani 1 1 d . U . . .
H22 H 0.0822 0.5555 0.0266 0.143 Uiso 1 1 calc R U . . .
C23 C 0.1976(8) 0.6027(6) 0.0569(5) 0.107(3) Uani 1 1 d . U . . .
H23 H 0.2214 0.6167 0.0071 0.128 Uiso 1 1 calc R U . . .
C24 C 0.2466(7) 0.6206(5) 0.1180(5) 0.088(2) Uani 1 1 d . U . . .
H24 H 0.3039 0.6463 0.1100 0.106 Uiso 1 1 calc R U . . .
C25 C 0.1914(5) 0.6659(4) 0.3478(4) 0.0606(16) Uani 1 1 d . U . . .
C26 C 0.1421(5) 0.6093(5) 0.3926(4) 0.075(2) Uani 1 1 d . U . . .
H26 H 0.1512 0.5487 0.3800 0.090 Uiso 1 1 calc R U . . .
C27 C 0.0804(5) 0.6417(5) 0.4548(5) 0.083(2) Uani 1 1 d . U . . .
H27 H 0.0467 0.6037 0.4856 0.099 Uiso 1 1 calc R U . . .
C28 C 0.0676(5) 0.7306(6) 0.4724(5) 0.083(2) Uani 1 1 d . U . . .
H28 H 0.0259 0.7530 0.5159 0.099 Uiso 1 1 calc R U . . .
C29 C 0.1148(5) 0.7862(5) 0.4274(5) 0.081(2) Uani 1 1 d . U . . .
H29 H 0.1048 0.8469 0.4391 0.098 Uiso 1 1 calc R U . . .
C30 C 0.1763(5) 0.7534(5) 0.3653(4) 0.0688(18) Uani 1 1 d . U . . .
H30 H 0.2088 0.7918 0.3341 0.083 Uiso 1 1 calc R U . . .
C31 C 0.3475(5) 0.5276(4) 0.2977(4) 0.0686(17) Uani 1 1 d . U . . .
C32 C 0.4005(6) 0.5329(5) 0.3563(6) 0.098(3) Uani 1 1 d . U . . .
H32 H 0.3980 0.5877 0.3809 0.118 Uiso 1 1 calc R U . . .
C33 C 0.4583(7) 0.4597(6) 0.3807(6) 0.111(3) Uani 1 1 d . U . . .
H33 H 0.4938 0.4643 0.4228 0.133 Uiso 1 1 calc R U . . .
C34 C 0.4650(7) 0.3817(6) 0.3457(7) 0.116(3) Uani 1 1 d . U . . .
H34 H 0.5047 0.3313 0.3630 0.140 Uiso 1 1 calc R U . . .
C35 C 0.4128(9) 0.3760(6) 0.2839(7) 0.124(3) Uani 1 1 d . U . . .
H35 H 0.4176 0.3217 0.2581 0.149 Uiso 1 1 calc R U . . .
C36 C 0.3547(7) 0.4488(5) 0.2602(6) 0.097(2) Uani 1 1 d . U . . .
H36 H 0.3193 0.4450 0.2179 0.117 Uiso 1 1 calc R U . . .
C37 C 0.3000(5) 1.0565(4) 0.1889(4) 0.0612(16) Uani 1 1 d . U . . .
C38 C 0.3779(5) 1.0359(5) 0.1343(4) 0.0661(17) Uani 1 1 d . U . . .
H38 H 0.4032 0.9764 0.1218 0.079 Uiso 1 1 calc R U . . .
C39 C 0.4188(6) 1.1017(5) 0.0981(5) 0.085(2) Uani 1 1 d . U . . .
H39 H 0.4735 1.0880 0.0614 0.102 Uiso 1 1 calc R U . . .
C40 C 0.3800(7) 1.1879(6) 0.1155(6) 0.098(3) Uani 1 1 d . U . . .
H40 H 0.4071 1.2336 0.0897 0.117 Uiso 1 1 calc R U . . .
C41 C 0.3032(7) 1.2076(6) 0.1693(6) 0.107(3) Uani 1 1 d . U . . .
H41 H 0.2773 1.2671 0.1811 0.128 Uiso 1 1 calc R U . . .
C42 C 0.2622(5) 1.1423(5) 0.2071(5) 0.083(2) Uani 1 1 d . U . . .
H42 H 0.2089 1.1564 0.2451 0.100 Uiso 1 1 calc R U . . .
C43 C 0.1543(5) 0.9469(5) 0.1763(4) 0.0639(16) Uani 1 1 d . U . . .
C44 C 0.0865(5) 1.0130(5) 0.1514(5) 0.078(2) Uani 1 1 d . U . . .
H44 H 0.0881 1.0719 0.1651 0.094 Uiso 1 1 calc R U . . .
C45 C 0.0159(6) 0.9954(7) 0.1069(6) 0.101(3) Uani 1 1 d . U . . .
H45 H -0.0298 1.0419 0.0901 0.122 Uiso 1 1 calc R U . . .
C46 C 0.0126(6) 0.9107(7) 0.0875(5) 0.103(3) Uani 1 1 d . U . . .
H46 H -0.0361 0.8980 0.0578 0.124 Uiso 1 1 calc R U . . .
C47 C 0.0802(6) 0.8435(6) 0.1111(5) 0.096(3) Uani 1 1 d . U . . .
H47 H 0.0781 0.7846 0.0976 0.116 Uiso 1 1 calc R U . . .
C48 C 0.1520(5) 0.8625(5) 0.1551(4) 0.0729(19) Uani 1 1 d . U . . .
H48 H 0.1994 0.8164 0.1703 0.088 Uiso 1 1 calc R U . . .
C49 C 0.1909(5) 1.0049(4) 0.3256(4) 0.0596(16) Uani 1 1 d . U . . .
C50 C 0.0924(6) 1.0373(5) 0.3413(5) 0.088(2) Uani 1 1 d . U . . .
H50 H 0.0500 1.0417 0.3025 0.106 Uiso 1 1 calc R U . . .
C51 C 0.0573(7) 1.0631(7) 0.4146(6) 0.107(3) Uani 1 1 d . U . . .
H51 H -0.0103 1.0840 0.4263 0.129 Uiso 1 1 calc R U . . .
C52 C 0.1172(8) 1.0594(6) 0.4701(5) 0.103(3) Uani 1 1 d . U . . .
H52 H 0.0919 1.0795 0.5197 0.124 Uiso 1 1 calc R U . . .
C53 C 0.2133(8) 1.0269(7) 0.4548(5) 0.116(3) Uani 1 1 d . U . . .
H53 H 0.2558 1.0242 0.4934 0.140 Uiso 1 1 calc R U . . .
C54 C 0.2483(6) 0.9982(6) 0.3832(5) 0.090(2) Uani 1 1 d . U . . .
H54 H 0.3149 0.9726 0.3733 0.108 Uiso 1 1 calc R U . . .
C55 C 0.7195(5) 0.8794(5) 0.2955(4) 0.0685(18) Uani 1 1 d . U . . .
C56 C 0.7067(6) 0.8157(5) 0.3494(5) 0.089(2) Uani 1 1 d . U . . .
H56 H 0.6431 0.8043 0.3657 0.107 Uiso 1 1 calc R U . . .
C57 C 0.7877(8) 0.7683(6) 0.3794(6) 0.116(3) Uani 1 1 d . U . . .
H57 H 0.7795 0.7259 0.4173 0.139 Uiso 1 1 calc R U . . .
C58 C 0.8782(8) 0.7838(8) 0.3538(8) 0.129(4) Uani 1 1 d . U . . .
H58 H 0.9330 0.7495 0.3729 0.155 Uiso 1 1 calc R U . . .
C59 C 0.8936(7) 0.8468(8) 0.3017(7) 0.125(3) Uani 1 1 d . U . . .
H59 H 0.9577 0.8574 0.2864 0.150 Uiso 1 1 calc R U . . .
C60 C 0.8125(6) 0.8959(6) 0.2707(6) 0.099(3) Uani 1 1 d . U . . .
H60 H 0.8214 0.9393 0.2339 0.119 Uiso 1 1 calc R U . . .
C63 C 0.5395(6) 1.0869(5) 0.4479(3) 0.171(5) Uani 1 1 d G U . . .
H63 H 0.5601 1.0888 0.4971 0.205 Uiso 1 1 calc R U . . .
C62 C 0.5880(5) 1.0243(4) 0.3955(4) 0.144(4) Uani 1 1 d G U . . .
H62 H 0.6417 0.9834 0.4088 0.173 Uiso 1 1 calc R U . . .
C61 C 0.5579(4) 1.0216(3) 0.3236(3) 0.0681(17) Uani 1 1 d G U . . .
C66 C 0.4793(4) 1.0814(4) 0.3041(3) 0.106(3) Uani 1 1 d G U . . .
H66 H 0.4588 1.0796 0.2550 0.127 Uiso 1 1 calc R U . . .
C65 C 0.4309(4) 1.1441(4) 0.3565(4) 0.116(3) Uani 1 1 d G U . . .
H65 H 0.3772 1.1850 0.3432 0.140 Uiso 1 1 calc R U . . .
C64 C 0.4610(5) 1.1468(4) 0.4284(3) 0.124(4) Uani 1 1 d G U . . .
H64 H 0.4278 1.1896 0.4643 0.148 Uiso 1 1 calc R U . . .
C67 C 0.6584(4) 0.9871(5) 0.1725(4) 0.0637(16) Uani 1 1 d . U . . .
C68 C 0.6737(6) 0.9369(6) 0.1065(5) 0.088(2) Uani 1 1 d . U . . .
H68 H 0.6539 0.8811 0.1062 0.105 Uiso 1 1 calc R U . . .
C69 C 0.7175(7) 0.9681(8) 0.0421(5) 0.113(3) Uani 1 1 d . U . . .
H69 H 0.7307 0.9325 -0.0024 0.136 Uiso 1 1 calc R U . . .
C70 C 0.7426(7) 1.0495(8) 0.0408(6) 0.113(3) Uani 1 1 d . U . . .
H70 H 0.7707 1.0710 -0.0050 0.136 Uiso 1 1 calc R U . . .
C71 C 0.7280(7) 1.0991(6) 0.1031(7) 0.120(4) Uani 1 1 d . U . . .
H71 H 0.7468 1.1553 0.1020 0.145 Uiso 1 1 calc R U . . .
C72 C 0.6852(6) 1.0685(5) 0.1700(5) 0.092(2) Uani 1 1 d . U . . .
H72 H 0.6744 1.1043 0.2143 0.111 Uiso 1 1 calc R U . . .
I3 I 1.0767(6) 0.7281(8) 0.8724(8) 0.150(3) Uani 0.4 1 d . U P . .
I4 I 0.9694(8) 0.6917(9) 0.7467(9) 0.114(2) Uani 0.4 1 d . U P . .
I5 I 0.8412(9) 0.6733(8) 0.6175(7) 0.126(2) Uani 0.4 1 d . U P . .
I3A I 1.0626(12) 0.7128(13) 0.8684(7) 0.151(4) Uani 0.3 1 d . U P . .
I4A I 0.9612(11) 0.6889(8) 0.7404(10) 0.104(3) Uani 0.3 1 d . U P . .
I5A I 0.8666(9) 0.6527(9) 0.6234(11) 0.121(2) Uani 0.3 1 d . U P . .
I3B I 1.0600(15) 0.6989(11) 0.8502(8) 0.201(4) Uani 0.3 1 d . U P . .
I4B I 0.9483(11) 0.6795(10) 0.7197(7) 0.119(2) Uani 0.3 1 d . U P . .
I5B I 0.8407(12) 0.6593(10) 0.5974(6) 0.117(2) Uani 0.3 1 d . U P . .
C73 C 0.7177(11) 0.3038(9) 0.3925(12) 0.286(11) Uani 1 1 d D U . A 1
H73A H 0.6858 0.3460 0.3579 0.429 Uiso 1 1 calc R U . A 1
H73B H 0.6695 0.2907 0.4331 0.429 Uiso 1 1 calc R U . A 1
H73C H 0.7688 0.3288 0.4143 0.429 Uiso 1 1 calc R U . A 1
C74 C 0.763(2) 0.2200(12) 0.3491(16) 0.353(16) Uani 1 1 d D U . A 1
O11 O 0.8162(8) 0.1342(9) 0.3493(8) 0.246(6) Uani 1 1 d D U . A 1

loop_
_atom_site_aniso_label
_atom_site_aniso_U_11
_atom_site_aniso_U_22
_atom_site_aniso_U_33
_atom_site_aniso_U_23
_atom_site_aniso_U_13
_atom_site_aniso_U_12
Yb1 0.04608(15) 0.04443(16) 0.05502(19) -0.00037(12) -0.00295(12) -0.00610(11)
Br1 0.134(7) 0.093(5) 0.084(6) 0.002(3) 0.000(3) -0.032(4)
I1 0.0796(15) 0.0602(13) 0.0413(12) -0.0005(10) -0.0009(10) -0.0206(11)
Cl1 0.085(3) 0.084(4) 0.050(6) -0.003(4) -0.015(5) 0.003(3)
I2 0.0803(14) 0.085(2) 0.052(3) -0.0065(19) -0.010(2) -0.0098(13)
P1 0.0564(10) 0.0492(9) 0.0704(12) -0.0039(8) -0.0014(8) 0.0018(7)
P2 0.0610(10) 0.0530(9) 0.0667(12) 0.0022(8) 0.0017(8) -0.0171(8)
P3 0.0471(8) 0.0495(9) 0.0622(11) 0.0020(8) -0.0029(8) -0.0016(7)
P4 0.0574(10) 0.0564(10) 0.0644(11) 0.0021(8) -0.0139(8) -0.0163(8)
O1 0.061(3) 0.056(3) 0.065(3) -0.008(2) 0.001(2) 0.010(2)
O2 0.059(2) 0.054(2) 0.065(3) -0.002(2) 0.001(2) -0.014(2)
O3 0.051(2) 0.050(2) 0.066(3) 0.000(2) -0.004(2) 0.0008(19)
O4 0.057(2) 0.064(3) 0.068(3) 0.000(2) -0.013(2) -0.020(2)
C4AA 0.173(11) 0.142(10) 0.102(7) 0.010(7) 0.043(7) -0.042(7)
C5AA 0.136(8) 0.117(7) 0.089(6) 0.001(5) 0.022(6) -0.046(6)
C2AA 0.060(4) 0.063(4) 0.081(5) -0.009(4) 0.008(4) -0.002(3)
C0AA 0.118(8) 0.148(9) 0.131(8) -0.046(7) 0.039(6) -0.066(7)
C1AA 0.157(11) 0.200(13) 0.185(10) -0.049(11) 0.077(10) -0.110(10)
C3AA 0.122(8) 0.107(8) 0.169(9) 0.001(7) 0.065(8) -0.023(6)
C7 0.074(4) 0.058(4) 0.077(5) -0.012(4) 0.013(3) -0.013(3)
C8 0.114(7) 0.089(5) 0.095(7) -0.001(5) -0.012(5) -0.045(5)
C9 0.167(10) 0.151(8) 0.099(8) -0.024(7) -0.002(7) -0.096(8)
C10 0.177(12) 0.128(7) 0.168(13) -0.075(9) 0.058(8) -0.095(8)
C1 0.150(11) 0.074(6) 0.235(16) -0.064(7) 0.045(8) -0.025(6)
C12 0.110(7) 0.058(5) 0.171(10) -0.019(5) 0.005(6) -0.009(4)
C13 0.082(5) 0.049(4) 0.095(5) 0.002(4) -0.024(4) 0.015(3)
C14 0.107(6) 0.091(6) 0.082(5) 0.022(5) -0.011(4) -0.015(5)
C15 0.195(10) 0.100(7) 0.095(6) 0.016(6) -0.037(7) -0.001(7)
C16 0.244(14) 0.124(9) 0.135(8) 0.001(9) -0.094(9) 0.065(11)
C17 0.171(11) 0.150(10) 0.171(10) -0.033(10) -0.094(8) 0.087(9)
C18 0.106(6) 0.130(8) 0.134(8) -0.020(7) -0.045(6) 0.046(6)
C19 0.080(5) 0.058(4) 0.074(4) -0.001(3) -0.007(4) -0.022(3)
C20 0.120(8) 0.176(10) 0.092(6) -0.014(7) -0.001(5) -0.094(7)
C21 0.123(8) 0.196(12) 0.113(7) -0.018(8) -0.009(6) -0.102(8)
C22 0.123(8) 0.152(9) 0.092(6) -0.030(7) -0.022(6) -0.045(7)
C23 0.131(8) 0.126(8) 0.075(5) -0.001(5) -0.019(5) -0.052(6)
C24 0.101(6) 0.098(6) 0.071(5) -0.001(4) -0.007(4) -0.035(5)
C25 0.056(4) 0.057(4) 0.068(4) 0.007(3) -0.001(3) -0.009(3)
C26 0.068(4) 0.065(4) 0.086(5) 0.013(4) 0.008(4) -0.004(3)
C27 0.065(4) 0.093(5) 0.082(5) 0.029(4) 0.011(4) -0.001(4)
C28 0.063(4) 0.100(5) 0.075(5) 0.005(4) 0.005(4) 0.009(4)
C29 0.068(5) 0.080(5) 0.088(6) -0.009(4) 0.010(4) -0.002(4)
C30 0.060(4) 0.068(4) 0.076(5) 0.007(4) 0.004(3) -0.011(3)
C31 0.066(4) 0.055(4) 0.081(5) 0.009(3) 0.012(3) -0.010(3)
C32 0.093(6) 0.068(5) 0.134(8) 0.012(5) -0.030(5) -0.005(4)
C33 0.104(7) 0.091(6) 0.139(9) 0.032(5) -0.034(6) -0.011(5)
C34 0.098(7) 0.068(5) 0.172(10) 0.038(6) 0.008(6) 0.002(5)
C35 0.143(10) 0.058(5) 0.164(10) -0.009(6) 0.002(7) -0.004(5)
C36 0.111(7) 0.061(5) 0.114(7) -0.005(4) 0.010(5) -0.011(4)
C37 0.057(4) 0.058(3) 0.069(4) 0.006(3) -0.008(3) -0.007(3)
C38 0.063(4) 0.067(4) 0.068(5) 0.007(3) 0.001(3) -0.013(3)
C39 0.086(5) 0.085(5) 0.087(6) 0.014(4) 0.003(4) -0.028(4)
C40 0.101(6) 0.071(4) 0.124(8) 0.019(5) 0.002(5) -0.033(4)
C41 0.105(7) 0.067(5) 0.144(9) 0.014(5) 0.002(5) -0.011(4)
C42 0.063(4) 0.058(4) 0.123(7) 0.007(4) 0.006(4) -0.004(3)
C43 0.050(3) 0.073(4) 0.068(5) 0.009(3) -0.005(3) -0.006(3)
C44 0.069(5) 0.076(4) 0.090(6) 0.010(4) -0.014(4) -0.011(4)
C45 0.064(5) 0.125(6) 0.120(8) 0.039(6) -0.030(5) -0.019(5)
C46 0.078(5) 0.142(7) 0.105(7) 0.033(6) -0.038(5) -0.049(5)
C47 0.094(6) 0.103(6) 0.105(7) 0.007(5) -0.028(5) -0.044(5)
C48 0.066(4) 0.073(4) 0.083(5) 0.009(4) -0.011(4) -0.017(3)
C49 0.064(4) 0.049(3) 0.062(4) 0.002(3) 0.003(3) -0.002(3)
C50 0.071(4) 0.103(6) 0.081(5) -0.011(5) 0.001(4) 0.007(4)
C51 0.078(5) 0.137(8) 0.094(6) -0.026(6) 0.020(4) 0.005(5)
C52 0.122(7) 0.104(7) 0.071(5) -0.019(5) 0.016(5) 0.003(6)
C53 0.115(6) 0.155(9) 0.070(5) -0.025(6) -0.021(5) 0.012(7)
C54 0.086(5) 0.106(6) 0.068(5) -0.008(4) -0.012(4) 0.019(5)
C55 0.062(4) 0.066(4) 0.081(5) 0.001(3) -0.020(4) -0.011(3)
C56 0.090(5) 0.087(5) 0.099(6) 0.013(4) -0.041(5) -0.018(4)
C57 0.131(7) 0.091(6) 0.134(9) 0.020(5) -0.072(7) -0.005(6)
C58 0.103(6) 0.119(8) 0.170(12) -0.004(6) -0.084(7) 0.009(6)
C59 0.070(5) 0.136(9) 0.173(11) -0.014(7) -0.049(6) -0.007(5)
C60 0.070(5) 0.109(7) 0.125(8) 0.005(5) -0.031(5) -0.022(4)
C63 0.206(9) 0.163(8) 0.129(7) -0.046(6) -0.038(6) 0.033(6)
C62 0.170(8) 0.139(7) 0.111(6) -0.040(5) -0.057(6) 0.040(6)
C61 0.076(4) 0.056(4) 0.077(5) -0.002(3) -0.013(4) -0.020(3)
C66 0.089(6) 0.113(7) 0.109(7) -0.041(5) -0.025(5) 0.013(5)
C65 0.100(7) 0.104(7) 0.136(8) -0.039(6) -0.006(6) 0.006(5)
C64 0.173(10) 0.089(6) 0.095(6) -0.027(5) 0.006(6) 0.007(6)
C67 0.051(4) 0.073(4) 0.071(4) 0.008(3) -0.011(3) -0.019(3)
C68 0.098(6) 0.108(6) 0.066(5) 0.005(4) -0.012(4) -0.040(5)
C69 0.115(7) 0.166(9) 0.069(5) 0.011(6) -0.012(5) -0.051(7)
C70 0.096(7) 0.132(8) 0.103(7) 0.041(6) 0.016(6) -0.012(6)
C71 0.115(7) 0.081(6) 0.156(9) 0.030(5) 0.037(7) -0.020(5)
C72 0.097(6) 0.065(4) 0.109(6) -0.001(4) 0.017(5) -0.016(4)
I3 0.0832(18) 0.179(5) 0.178(6) 0.020(4) -0.002(3) 0.004(3)
I4 0.075(3) 0.085(4) 0.165(6) 0.003(3) 0.030(3) 0.013(2)
I5 0.120(4) 0.104(4) 0.144(5) -0.026(3) 0.035(3) -0.014(3)
I3A 0.135(7) 0.191(8) 0.116(5) 0.021(6) 0.032(3) -0.023(6)
I4A 0.099(7) 0.065(5) 0.134(7) 0.018(5) 0.037(4) -0.003(4)
I5A 0.107(5) 0.087(4) 0.163(6) -0.003(4) 0.026(4) -0.021(3)
I3B 0.151(6) 0.278(9) 0.155(6) -0.055(5) 0.021(4) -0.001(6)
I4B 0.115(5) 0.091(4) 0.130(5) -0.007(3) 0.040(3) 0.016(3)
I5B 0.111(5) 0.093(5) 0.138(5) 0.013(4) 0.040(3) -0.023(4)
C73 0.130(12) 0.160(14) 0.58(4) 0.138(15) -0.121(17) -0.010(10)
C74 0.355(18) 0.350(18) 0.359(18) -0.001(10) -0.037(10) -0.075(10)
O11 0.167(9) 0.249(13) 0.339(16) -0.020(11) -0.144(10) -0.014(9)

loop_
_atom_type_symbol
_atom_type_description
_atom_type_scat_dispersion_real
_atom_type_scat_dispersion_imag
_atom_type_scat_source
C C 0.0033 0.0016 'International Tables Vol C Tables 4.2.6.8 and 6.1.1.4'
H H 0.0000 0.0000 'International Tables Vol C Tables 4.2.6.8 and 6.1.1.4'
Br Br -0.2901 2.4595 'International Tables Vol C Tables 4.2.6.8 and 6.1.1.4'
Cl Cl 0.1484 0.1585 'International Tables Vol C Tables 4.2.6.8 and 6.1.1.4'
I I -0.4742 1.8119 'International Tables Vol C Tables 4.2.6.8 and 6.1.1.4'
O O 0.0106 0.0060 'International Tables Vol C Tables 4.2.6.8 and 6.1.1.4'
P P 0.1023 0.0942 'International Tables Vol C Tables 4.2.6.8 and 6.1.1.4'
Yb Yb -0.3850 5.5486 'International Tables Vol C Tables 4.2.6.8 and 6.1.1.4'

loop_
_geom_angle_atom_site_label_1
_geom_angle_atom_site_label_2
_geom_angle_atom_site_label_3
_geom_angle
_geom_angle_site_symmetry_1
_geom_angle_site_symmetry_3
_geom_angle_publ_flag
O1 Yb1 O4 93.07(16) . . ?
O1 Yb1 O2 90.13(16) . . ?
O4 Yb1 O2 176.12(15) . . ?
O1 Yb1 O3 175.14(15) . . ?
O4 Yb1 O3 90.51(15) . . ?
O2 Yb1 O3 86.43(15) . . ?
O1 Yb1 Cl1 91.9(4) . . ?
O4 Yb1 Cl1 88.6(5) . . ?
O2 Yb1 Cl1 89.1(5) . . ?
O3 Yb1 Cl1 91.5(4) . . ?
O1 Yb1 Br1 87.5(2) . . ?
O4 Yb1 Br1 93.1(2) . . ?
O2 Yb1 Br1 89.2(2) . . ?
O3 Yb1 Br1 89.0(2) . . ?
Cl1 Yb1 Br1 178.2(5) . . ?
O1 Yb1 I2 89.5(2) . . ?
O4 Yb1 I2 90.0(2) . . ?
O2 Yb1 I2 87.8(2) . . ?
O3 Yb1 I2 93.8(2) . . ?
Cl1 Yb1 I2 2.7(6) . . ?
Br1 Yb1 I2 175.8(3) . . ?
O1 Yb1 I1 89.27(15) . . ?
O4 Yb1 I1 92.56(14) . . ?
O2 Yb1 I1 89.68(13) . . ?
O3 Yb1 I1 87.29(14) . . ?
Cl1 Yb1 I1 178.3(5) . . ?
Br1 Yb1 I1 1.9(3) . . ?
I2 Yb1 I1 177.19(19) . . ?
O1 P1 C7 110.9(3) . . ?
O1 P1 C2AA 111.4(3) . . ?
C7 P1 C2AA 106.7(3) . . ?
O1 P1 C13 109.4(3) . . ?
C7 P1 C13 109.5(4) . . ?
C2AA P1 C13 108.9(3) . . ?
O2 P2 C31 111.4(3) . . ?
O2 P2 C25 110.6(3) . . ?
C31 P2 C25 106.3(3) . . ?
O2 P2 C19 109.5(3) . . ?
C31 P2 C19 109.3(4) . . ?
C25 P2 C19 109.7(3) . . ?
O3 P3 C43 111.0(3) . . ?
O3 P3 C49 109.9(3) . . ?
C43 P3 C49 109.6(3) . . ?
O3 P3 C37 111.1(3) . . ?
C43 P3 C37 106.8(3) . . ?
C49 P3 C37 108.3(3) . . ?
O4 P4 C61 111.6(3) . . ?
O4 P4 C67 111.2(3) . . ?
C61 P4 C67 109.1(3) . . ?
O4 P4 C55 111.0(3) . . ?
C61 P4 C55 107.6(3) . . ?
C67 P4 C55 106.0(3) . . ?
P1 O1 Yb1 168.6(3) . . ?
P2 O2 Yb1 162.8(3) . . ?
P3 O3 Yb1 171.8(3) . . ?
P4 O4 Yb1 169.6(3) . . ?
C5AA C4AA C3AA 120.0 . . ?
C2AA C5AA C4AA 120.0 . . ?
C5AA C2AA C0AA 120.0 . . ?
C5AA C2AA P1 121.9(3) . . ?
C0AA C2AA P1 117.9(3) . . ?
C1AA C0AA C2AA 120.0 . . ?
C0AA C1AA C3AA 120.0 . . ?
C1AA C3AA C4AA 120.0 . . ?
C8 C7 C12 118.4(8) . . ?
C8 C7 P1 119.6(6) . . ?
C12 C7 P1 121.8(7) . . ?
C7 C8 C9 120.6(10) . . ?
C10 C9 C8 120.0(12) . . ?
C9 C10 C1 119.1(11) . . ?
C10 C1 C12 121.7(12) . . ?
C1 C12 C7 120.1(11) . . ?
C18 C13 C14 121.3(8) . . ?
C18 C13 P1 121.5(7) . . ?
C14 C13 P1 117.1(6) . . ?
C15 C14 C13 117.7(10) . . ?
C16 C15 C14 121.1(12) . . ?
C15 C16 C17 121.6(12) . . ?
C16 C17 C18 120.2(12) . . ?
C13 C18 C17 118.0(11) . . ?
C20 C19 C24 118.9(8) . . ?
C20 C19 P2 123.5(7) . . ?
C24 C19 P2 117.6(6) . . ?
C19 C20 C21 119.5(9) . . ?
C22 C21 C20 121.2(9) . . ?
C21 C22 C23 120.5(9) . . ?
C22 C23 C24 120.3(9) . . ?
C19 C24 C23 119.4(8) . . ?
C30 C25 C26 119.8(6) . . ?
C30 C25 P2 119.0(5) . . ?
C26 C25 P2 121.2(5) . . ?
C27 C26 C25 119.7(7) . . ?
C26 C27 C28 119.5(7) . . ?
C29 C28 C27 120.6(7) . . ?
C30 C29 C28 119.6(7) . . ?
C25 C30 C29 120.8(7) . . ?
C32 C31 C36 119.4(8) . . ?
C32 C31 P2 118.2(6) . . ?
C36 C31 P2 122.2(7) . . ?
C31 C32 C33 120.7(9) . . ?
C34 C33 C32 120.9(10) . . ?
C33 C34 C35 118.9(9) . . ?
C36 C35 C34 120.0(9) . . ?
C35 C36 C31 120.0(10) . . ?
C42 C37 C38 120.6(7) . . ?
C42 C37 P3 120.8(5) . . ?
C38 C37 P3 118.5(5) . . ?
C39 C38 C37 119.8(7) . . ?
C38 C39 C40 119.7(8) . . ?
C41 C40 C39 120.1(8) . . ?
C40 C41 C42 121.0(8) . . ?
C37 C42 C41 118.8(8) . . ?
C48 C43 C44 118.6(7) . . ?
C48 C43 P3 119.3(5) . . ?
C44 C43 P3 122.1(6) . . ?
C43 C44 C45 121.6(8) . . ?
C46 C45 C44 119.4(8) . . ?
C45 C46 C47 120.0(8) . . ?
C46 C47 C48 119.8(8) . . ?
C43 C48 C47 120.5(7) . . ?
C54 C49 C50 118.7(7) . . ?
C54 C49 P3 118.0(5) . . ?
C50 C49 P3 123.2(6) . . ?
C51 C50 C49 118.5(8) . . ?
C52 C51 C50 121.4(8) . . ?
C51 C52 C53 120.0(9) . . ?
C52 C53 C54 119.1(9) . . ?
C49 C54 C53 122.1(8) . . ?
C56 C55 C60 120.5(7) . . ?
C56 C55 P4 118.5(6) . . ?
C60 C55 P4 121.0(6) . . ?
C55 C56 C57 119.8(9) . . ?
C58 C57 C56 119.3(10) . . ?
C57 C58 C59 122.6(9) . . ?
C58 C59 C60 119.1(10) . . ?
C55 C60 C59 118.7(9) . . ?
C62 C63 C64 120.0 . . ?
C61 C62 C63 120.0 . . ?
C62 C61 C66 120.0 . . ?
C62 C61 P4 120.9(3) . . ?
C66 C61 P4 119.0(3) . . ?
C61 C66 C65 120.0 . . ?
C64 C65 C66 120.0 . . ?
C65 C64 C63 120.0 . . ?
C72 C67 C68 118.4(7) . . ?
C72 C67 P4 123.9(6) . . ?
C68 C67 P4 117.4(6) . . ?
C69 C68 C67 119.7(9) . . ?
C70 C69 C68 120.8(10) . . ?
C71 C70 C69 120.6(10) . . ?
C70 C71 C72 119.9(10) . . ?
C67 C72 C71 120.5(9) . . ?
I3B I3 I4 29.8(16) . . ?
I3B I3 I4A 29.6(16) . . ?
I4 I3 I4A 0.6(4) . . ?
I4B I4 I3B 166(3) . . ?
I4B I4 I3A 170(3) . . ?
I3B I4 I3A 4.9(8) . . ?
I4B I4 I5A 5(2) . . ?
I3B I4 I5A 170.7(7) . . ?
I3A I4 I5A 174.2(7) . . ?
I4B I4 I3 174(3) . . ?
I3B I4 I3 8.3(5) . . ?
I3A I4 I3 5.1(6) . . ?
I5A I4 I3 178.9(6) . . ?
I4B I4 I5 12(2) . . ?
I3B I4 I5 175.8(8) . . ?
I3A I4 I5 173.9(6) . . ?
I5A I4 I5 7.6(4) . . ?
I3 I4 I5 173.6(5) . . ?
I4B I5 I4A 2.9(5) . . ?
I4B I5 I4 3.2(5) . . ?
I4A I5 I4 0.7(4) . . ?
I4 I3A I4A 0.9(4) . . ?
I3B I4A I5A 171.5(7) . . ?
I3B I4A I3A 4.6(7) . . ?
I5A I4A I3A 175.3(6) . . ?
I3B I4A I5 177.5(7) . . ?
I5A I4A I5 8.0(4) . . ?
I3A I4A I5 174.7(6) . . ?
I3B I4A I3 7.7(5) . . ?
I5A I4A I3 178.1(6) . . ?
I3A I4A I3 4.8(5) . . ?
I5 I4A I3 173.3(5) . . ?
I5B I5A I4B 160(3) . . ?
I5B I5A I4A 158(3) . . ?
I4B I5A I4A 1.6(5) . . ?
I5B I5A I4 158(3) . . ?
I4B I5A I4 1.4(6) . . ?
I4A I5A I4 0.7(4) . . ?
I3 I3B I4 142(2) . . ?
I3 I3B I4A 143(2) . . ?
I4 I3B I4A 1.1(5) . . ?
I3 I3B I4B 145(2) . . ?
I4 I3B I4B 3.0(6) . . ?
I4A I3B I4B 2.4(4) . . ?
I4 I4B I5A 174(3) . . ?
I4 I4B I5 164(3) . . ?
I5A I4B I5 9.3(5) . . ?
I4 I4B I5B 169(3) . . ?
I5A I4B I5B 4.3(5) . . ?
I5 I4B I5B 5.6(6) . . ?
I4 I4B I3B 11(2) . . ?
I5A I4B I3B 175.1(8) . . ?
I5 I4B I3B 174.3(8) . . ?
I5B I4B I3B 179.1(8) . . ?
I5A I5B I4B 16(2) . . ?
O11 C74 C73 149(2) . . ?

loop_
_geom_bond_atom_site_label_1
_geom_bond_atom_site_label_2
_geom_bond_distance
_geom_bond_site_symmetry_2
_geom_bond_publ_flag
Yb1 O1 2.169(4) . ?
Yb1 O4 2.182(4) . ?
Yb1 O2 2.187(4) . ?
Yb1 O3 2.200(4) . ?
Yb1 Cl1 2.598(12) . ?
Yb1 Br1 2.899(9) . ?
Yb1 I2 2.970(6) . ?
Yb1 I1 2.973(4) . ?
P1 O1 1.504(4) . ?
P1 C7 1.778(7) . ?
P1 C2AA 1.785(4) . ?
P1 C13 1.801(8) . ?
P2 O2 1.508(4) . ?
P2 C31 1.788(7) . ?
P2 C25 1.799(7) . ?
P2 C19 1.801(8) . ?
P3 O3 1.493(4) . ?
P3 C43 1.790(7) . ?
P3 C49 1.793(7) . ?
P3 C37 1.800(7) . ?
P4 O4 1.505(4) . ?
P4 C61 1.786(4) . ?
P4 C67 1.787(7) . ?
P4 C55 1.796(7) . ?
C4AA C5AA 1.3900 . ?
C4AA C3AA 1.3900 . ?
C5AA C2AA 1.3900 . ?
C2AA C0AA 1.3900 . ?
C0AA C1AA 1.3900 . ?
C1AA C3AA 1.3900 . ?
C7 C8 1.372(11) . ?
C7 C12 1.375(11) . ?
C8 C9 1.392(12) . ?
C9 C10 1.356(18) . ?
C10 C1 1.357(19) . ?
C1 C12 1.367(14) . ?
C13 C18 1.390(11) . ?
C13 C14 1.393(11) . ?
C14 C15 1.385(12) . ?
C15 C16 1.340(17) . ?
C16 C17 1.355(18) . ?
C17 C18 1.392(15) . ?
C19 C20 1.374(11) . ?
C19 C24 1.393(10) . ?
C20 C21 1.392(13) . ?
C21 C22 1.334(14) . ?
C22 C23 1.352(13) . ?
C23 C24 1.395(11) . ?
C25 C30 1.369(9) . ?
C25 C26 1.399(9) . ?
C26 C27 1.373(10) . ?
C27 C28 1.392(11) . ?
C28 C29 1.374(11) . ?
C29 C30 1.372(10) . ?
C31 C32 1.350(11) . ?
C31 C36 1.378(10) . ?
C32 C33 1.377(11) . ?
C33 C34 1.347(14) . ?
C34 C35 1.392(15) . ?
C35 C36 1.370(13) . ?
C37 C42 1.375(9) . ?
C37 C38 1.379(9) . ?
C38 C39 1.375(9) . ?
C39 C40 1.380(11) . ?
C40 C41 1.359(12) . ?
C41 C42 1.382(11) . ?
C43 C48 1.369(9) . ?
C43 C44 1.382(9) . ?
C44 C45 1.389(11) . ?
C45 C46 1.368(13) . ?
C46 C47 1.383(12) . ?
C47 C48 1.404(10) . ?
C49 C54 1.359(10) . ?
C49 C50 1.388(9) . ?
C50 C51 1.381(11) . ?
C51 C52 1.354(13) . ?
C52 C53 1.357(13) . ?
C53 C54 1.365(11) . ?
C55 C56 1.393(10) . ?
C55 C60 1.394(11) . ?
C56 C57 1.399(11) . ?
C57 C58 1.360(15) . ?
C58 C59 1.370(15) . ?
C59 C60 1.419(12) . ?
C63 C62 1.3900 . ?
C63 C64 1.3900 . ?
C62 C61 1.3900 . ?
C61 C66 1.3900 . ?
C66 C65 1.3900 . ?
C65 C64 1.3900 . ?
C67 C72 1.372(10) . ?
C67 C68 1.389(10) . ?
C68 C69 1.367(12) . ?
C69 C70 1.362(14) . ?
C70 C71 1.331(14) . ?
C71 C72 1.392(12) . ?
I3 I3B 0.685(18) . ?
I3 I4 2.925(16) . ?
I3 I4A 3.10(3) . ?
I4 I4B 0.634(18) . ?
I4 I3B 2.35(2) . ?
I4 I3A 2.69(2) . ?
I4 I5A 2.862(18) . ?
I4 I5 3.10(2) . ?
I5 I4B 2.485(15) . ?
I5 I4A 2.93(2) . ?
I3A I4A 2.86(3) . ?
I4A I3B 2.53(2) . ?
I4A I5A 2.69(3) . ?
I5A I5B 0.614(17) . ?
I5A I4B 2.232(19) . ?
I3B I4B 2.973(12) . ?
I4B I5B 2.816(11) . ?
C73 C74 1.523(10) . ?
C74 O11 1.415(10) . ?
